data_7119371
loop_
_publ_author_name
'Neena, Kalluvettukuzhy K.'
'Sudhakar, Pagidi'
'Dipak, Kumbhar'
'Thilagar, Pakkirisamy'

_publ_section_title
;
 Diarylboryl-phenothiazine based multifunctional molecular siblings.
;
_journal_issue 26
_journal_name_full 'Chemical communications (Cambridge, England)'
_journal_page_first 3641
_journal_page_last 3644
_journal_paper_doi 10.1039/c6cc09717k
_journal_volume 53
_journal_year 2017
_chemical_formula_sum 'C30 H30 B N S'
_chemical_formula_weight 447.42
_chemical_name_systematic
;
 ?
;
_space_group_IT_number 15
_symmetry_cell_setting monoclinic
_symmetry_space_group_name_Hall '-C 2yc'
_symmetry_space_group_name_H-M 'C 1 2/c 1'
_atom_sites_solution_hydrogens geom
_atom_sites_solution_primary direct
_atom_sites_solution_secondary difmap
_audit_creation_method SHELXL-97
_audit_update_record
;
2016-08-13 deposited with the CCDC.
2016-12-16 downloaded from the CCDC.
;
_cell_angle_alpha 90.00
_cell_angle_beta 95.484(5)
_cell_angle_gamma 90.00
_cell_formula_units_Z 8
_cell_length_a 13.7895(16)
_cell_length_b 19.910(2)
_cell_length_c 18.5249(18)
_cell_measurement_reflns_used 4471
_cell_measurement_temperature 293(2)
_cell_measurement_theta_max 25.0
_cell_measurement_theta_min 1.8
_cell_volume 5062.7(9)
_computing_cell_refinement 'Bruker saint'
_computing_data_collection 'Bruker kapa apex ccd'
_computing_data_reduction Shelxs-97
_computing_molecular_graphics ORTEP-111
_computing_publication_material 'Wingx v80.05'
_computing_structure_refinement 'SHELXL-97 (Sheldrick, 2008)'
_computing_structure_solution Shelxl-97
_diffrn_ambient_temperature 293(2)
_diffrn_detector_area_resol_mean 0.3
_diffrn_measured_fraction_theta_full 1.000
_diffrn_measured_fraction_theta_max 1.000
_diffrn_measurement_device_type 'Bruker kapa apex ccd'
_diffrn_radiation_monochromator graphite
_diffrn_radiation_source 'fine-focus sealed tube'
_diffrn_radiation_type MoK\a
_diffrn_radiation_wavelength 0.71073
_diffrn_reflns_av_R_equivalents 0.0415
_diffrn_reflns_av_sigmaI/netI 0.0205
_diffrn_reflns_limit_h_max 16
_diffrn_reflns_limit_h_min -16
_diffrn_reflns_limit_k_max 23
_diffrn_reflns_limit_k_min -23
_diffrn_reflns_limit_l_max 22
_diffrn_reflns_limit_l_min -18
_diffrn_reflns_number 40326
_diffrn_reflns_theta_full 25.00
_diffrn_reflns_theta_max 25.00
_diffrn_reflns_theta_min 1.80
_exptl_absorpt_coefficient_mu 0.146
_exptl_absorpt_correction_T_max 0.991
_exptl_absorpt_correction_T_min 0.984
_exptl_absorpt_correction_type multi-scan
_exptl_absorpt_process_details Sadabs
_exptl_crystal_colour colorless
_exptl_crystal_density_diffrn 1.174
_exptl_crystal_density_method 'not measured'
_exptl_crystal_description Block
_exptl_crystal_F_000 1904
_exptl_crystal_size_max 0.20
_exptl_crystal_size_mid 0.09
_exptl_crystal_size_min 0.06
_refine_diff_density_max 0.402
_refine_diff_density_min -0.348
_refine_diff_density_rms 0.044
_refine_ls_extinction_method none
_refine_ls_goodness_of_fit_ref 1.081
_refine_ls_hydrogen_treatment mixed
_refine_ls_matrix_type full
_refine_ls_number_parameters 298
_refine_ls_number_reflns 4471
_refine_ls_number_restraints 0
_refine_ls_restrained_S_all 1.081
_refine_ls_R_factor_all 0.0614
_refine_ls_R_factor_gt 0.0501
_refine_ls_shift/su_max 0.000
_refine_ls_shift/su_mean 0.000
_refine_ls_structure_factor_coef Fsqd
_refine_ls_weighting_details 'calc w=1/[\s^2^(Fo^2^)+(0.0855P)^2^+4.2421P] where P=(Fo^2^+2Fc^2^)/3'
_refine_ls_weighting_scheme calc
_refine_ls_wR_factor_gt 0.1507
_refine_ls_wR_factor_ref 0.1589
_reflns_number_gt 3718
_reflns_number_total 4471
_reflns_threshold_expression >2\s(I)
_cod_data_source_file c6cc09717k4.cif
_cod_data_source_block BNM
_cod_depositor_comments
;
The following automatic conversions were performed:

'_symmetry_cell_setting' value 'Monoclinic' changed to 'monoclinic'
according to
/usr/data/users/saulius/crontab/automatic-downloads/rss-feeds/RSC/lib/dictionaries/cif_core.dic
dictionary named 'cif_core.dic' version 2.4.2 from 2011-04-26.

'_exptl_absorpt_correction_type' value 'Multi-scan' changed to
'multi-scan' according to
/usr/data/users/saulius/crontab/automatic-downloads/rss-feeds/RSC/lib/dictionaries/cif_core.dic
dictionary named 'cif_core.dic' version 2.4.2 from 2011-04-26.

Automatic conversion script
Id: cif_fix_values 4268 2015-11-12 08:31:59Z antanas 

 Adding full bibliography for 7119371--7119372.cif.
;
_cod_original_sg_symbol_H-M C2/c
_cod_database_code 7119371

loop_
_symmetry_equiv_pos_as_xyz
'x, y, z'
'-x, y, -z+1/2'
'x+1/2, y+1/2, z'
'-x+1/2, y+1/2, -z+1/2'
'-x, -y, -z'
'x, -y, z-1/2'
'-x+1/2, -y+1/2, -z'
'x+1/2, -y+1/2, z-1/2'

loop_
_atom_site_label
_atom_site_type_symbol
_atom_site_fract_x
_atom_site_fract_y
_atom_site_fract_z
_atom_site_U_iso_or_equiv
_atom_site_adp_type
_atom_site_occupancy
_atom_site_symmetry_multiplicity
_atom_site_calc_flag
_atom_site_refinement_flags
S1 S 0.34537(5) 0.33633(4) 0.19691(4) 0.0664(2) Uani 1 1 d .
C18 C 0.21822(13) 0.34211(9) 0.50182(10) 0.0338(4) Uani 1 1 d .
C13 C 0.15865(13) 0.36178(9) 0.43896(10) 0.0320(4) Uani 1 1 d .
N1 N 0.20241(11) 0.37766(8) 0.30316(8) 0.0350(4) Uani 1 1 d .
B1 B 0.20355(14) 0.40229(10) 0.37574(12) 0.0319(5) Uani 1 1 d .
C14 C 0.05714(13) 0.35184(9) 0.43919(11) 0.0356(4) Uani 1 1 d .
C15 C 0.01942(14) 0.32434(9) 0.49942(12) 0.0396(5) Uani 1 1 d .
H006 H -0.0475 0.3177 0.4981 0.048 Uiso 1 1 calc R
C24 C 0.19887(14) 0.52672(10) 0.42505(11) 0.0401(5) Uani 1 1 d .
C19 C 0.25218(14) 0.47429(9) 0.39546(10) 0.0350(4) Uani 1 1 d .
C16 C 0.07759(15) 0.30638(10) 0.56128(11) 0.0419(5) Uani 1 1 d .
C1 C 0.19513(14) 0.30741(9) 0.28056(10) 0.0384(5) Uani 1 1 d .
C17 C 0.17722(15) 0.31528(10) 0.56087(11) 0.0405(5) Uani 1 1 d .
H011 H 0.2179 0.3028 0.6016 0.049 Uiso 1 1 calc R
C12 C 0.21295(14) 0.42410(10) 0.24470(10) 0.0381(4) Uani 1 1 d .
C11 C 0.15703(16) 0.48246(10) 0.23884(12) 0.0446(5) Uani 1 1 d .
H013 H 0.1124 0.4909 0.2724 0.054 Uiso 1 1 calc R
C27 C 0.32772(14) 0.34958(11) 0.50646(12) 0.0448(5) Uani 1 1 d .
H01A H 0.3460 0.3688 0.4622 0.067 Uiso 1 1 calc R
H01B H 0.3577 0.3063 0.5137 0.067 Uiso 1 1 calc R
H01C H 0.3490 0.3784 0.5464 0.067 Uiso 1 1 calc R
C23 C 0.24419(17) 0.58727(11) 0.44618(12) 0.0489(5) Uani 1 1 d .
H015 H 0.2071 0.6212 0.4644 0.059 Uiso 1 1 calc R
C7 C 0.27617(16) 0.41100(12) 0.19224(12) 0.0496(5) Uani 1 1 d .
C20 C 0.35199(14) 0.48630(11) 0.38927(11) 0.0420(5) Uani 1 1 d .
C2 C 0.12820(17) 0.26301(10) 0.30481(11) 0.0457(5) Uani 1 1 d .
H018 H 0.0835 0.2782 0.3356 0.055 Uiso 1 1 calc R
C6 C 0.25848(17) 0.28338(11) 0.23175(12) 0.0507(6) Uani 1 1 d .
C22 C 0.34191(17) 0.59839(11) 0.44102(13) 0.0515(6) Uani 1 1 d .
C25 C -0.01656(15) 0.37202(12) 0.37650(13) 0.0496(5) Uani 1 1 d .
H02A H 0.0170 0.3906 0.3381 0.074 Uiso 1 1 calc R
H02B H -0.0603 0.4050 0.3929 0.074 Uiso 1 1 calc R
H02C H -0.0529 0.3332 0.3590 0.074 Uiso 1 1 calc R
C21 C 0.39450(16) 0.54737(11) 0.41278(13) 0.0506(5) Uani 1 1 d .
H022 H 0.4607 0.5538 0.4092 0.061 Uiso 1 1 calc R
C3 C 0.1269(2) 0.19549(11) 0.28364(13) 0.0582(6) Uani 1 1 d .
H023 H 0.0825 0.1661 0.3015 0.070 Uiso 1 1 calc R
C28 C 0.09189(17) 0.51977(12) 0.43460(16) 0.0583(6) Uani 1 1 d .
H02D H 0.0695 0.4763 0.4181 0.088 Uiso 1 1 calc R
H02E H 0.0559 0.5538 0.4069 0.088 Uiso 1 1 calc R
H02F H 0.0822 0.5248 0.4849 0.088 Uiso 1 1 calc R
C8 C 0.2837(2) 0.45638(15) 0.13592(14) 0.0668(7) Uani 1 1 d .
H025 H 0.3253 0.4471 0.1005 0.080 Uiso 1 1 calc R
C30 C 0.41856(16) 0.43532(13) 0.35871(15) 0.0594(6) Uani 1 1 d .
H02G H 0.3818 0.3960 0.3437 0.089 Uiso 1 1 calc R
H02H H 0.4697 0.4233 0.3953 0.089 Uiso 1 1 calc R
H02I H 0.4464 0.4544 0.3178 0.089 Uiso 1 1 calc R
C10 C 0.1672(2) 0.52790(12) 0.18362(14) 0.0612(7) Uani 1 1 d .
H027 H 0.1313 0.5675 0.1812 0.073 Uiso 1 1 calc R
C4 C 0.1904(2) 0.17224(13) 0.23673(15) 0.0685(8) Uani 1 1 d .
H028 H 0.1899 0.1273 0.2232 0.082 Uiso 1 1 calc R
C26 C 0.0340(2) 0.27839(15) 0.62666(15) 0.0663(7) Uani 1 1 d .
H02J H -0.0355 0.2759 0.6168 0.099 Uiso 1 1 calc R
H02K H 0.0502 0.3072 0.6676 0.099 Uiso 1 1 calc R
H02L H 0.0596 0.2342 0.6371 0.099 Uiso 1 1 calc R
C5 C 0.2545(2) 0.21615(13) 0.21025(15) 0.0659(7) Uani 1 1 d .
H030 H 0.2962 0.2009 0.1772 0.079 Uiso 1 1 calc R
C9 C 0.2304(2) 0.51455(15) 0.13221(16) 0.0719(8) Uani 1 1 d .
H031 H 0.2369 0.5450 0.0949 0.086 Uiso 1 1 calc R
C29 C 0.3891(2) 0.66497(14) 0.46504(19) 0.0800(9) Uani 1 1 d .
H03A H 0.4571 0.6638 0.4577 0.120 Uiso 1 1 calc R
H03B H 0.3820 0.6721 0.5155 0.120 Uiso 1 1 calc R
H03C H 0.3580 0.7009 0.4370 0.120 Uiso 1 1 calc R

loop_
_atom_site_aniso_label
_atom_site_aniso_U_11
_atom_site_aniso_U_22
_atom_site_aniso_U_33
_atom_site_aniso_U_23
_atom_site_aniso_U_13
_atom_site_aniso_U_12
S1 0.0633(4) 0.0716(5) 0.0679(5) -0.0114(3) 0.0251(3) 0.0119(3)
C18 0.0346(10) 0.0291(9) 0.0370(10) -0.0050(7) 0.0005(8) 0.0018(7)
C13 0.0326(9) 0.0290(9) 0.0342(10) -0.0048(7) 0.0021(7) 0.0012(7)
N1 0.0379(8) 0.0327(8) 0.0341(8) 0.0000(7) 0.0016(6) 0.0029(6)
B1 0.0256(9) 0.0334(11) 0.0361(11) -0.0017(8) -0.0009(8) 0.0046(8)
C14 0.0325(9) 0.0309(9) 0.0426(11) -0.0018(8) -0.0014(8) 0.0002(7)
C15 0.0331(10) 0.0323(10) 0.0540(12) -0.0049(9) 0.0071(9) -0.0029(8)
C24 0.0430(11) 0.0387(11) 0.0392(11) -0.0039(8) 0.0069(8) -0.0025(8)
C19 0.0368(10) 0.0359(10) 0.0322(10) -0.0005(8) 0.0026(8) -0.0014(8)
C16 0.0497(12) 0.0324(10) 0.0447(11) -0.0001(8) 0.0107(9) -0.0016(8)
C1 0.0453(11) 0.0335(10) 0.0342(10) -0.0033(8) -0.0076(8) 0.0065(8)
C17 0.0471(11) 0.0381(10) 0.0353(10) 0.0013(8) -0.0019(8) 0.0013(9)
C12 0.0420(10) 0.0378(10) 0.0336(10) -0.0011(8) -0.0013(8) -0.0024(8)
C11 0.0484(12) 0.0400(11) 0.0434(11) 0.0010(9) -0.0063(9) -0.0017(9)
C27 0.0355(10) 0.0504(12) 0.0471(12) 0.0005(10) -0.0032(9) 0.0032(9)
C23 0.0593(13) 0.0387(11) 0.0486(12) -0.0071(9) 0.0040(10) -0.0017(10)
C7 0.0508(12) 0.0582(13) 0.0399(12) -0.0031(10) 0.0056(9) -0.0036(10)
C20 0.0380(10) 0.0471(12) 0.0407(11) 0.0015(9) 0.0021(8) -0.0036(9)
C2 0.0564(12) 0.0395(11) 0.0388(11) -0.0044(9) -0.0078(9) 0.0006(9)
C6 0.0551(13) 0.0498(13) 0.0460(12) -0.0095(10) -0.0012(10) 0.0129(10)
C22 0.0595(14) 0.0448(12) 0.0486(13) -0.0006(10) -0.0038(10) -0.0160(10)
C25 0.0362(11) 0.0526(13) 0.0577(14) 0.0040(11) -0.0075(9) 0.0007(9)
C21 0.0406(11) 0.0546(13) 0.0558(13) 0.0020(11) -0.0001(10) -0.0127(10)
C3 0.0778(16) 0.0395(12) 0.0525(14) -0.0037(10) -0.0185(12) -0.0059(11)
C28 0.0497(13) 0.0444(12) 0.0836(18) -0.0165(12) 0.0203(12) 0.0033(10)
C8 0.0738(17) 0.0831(19) 0.0452(14) 0.0051(13) 0.0148(12) -0.0174(15)
C30 0.0355(11) 0.0684(15) 0.0753(17) -0.0062(13) 0.0109(11) -0.0001(11)
C10 0.0739(17) 0.0411(12) 0.0650(16) 0.0113(11) -0.0120(13) -0.0060(11)
C4 0.091(2) 0.0427(13) 0.0666(17) -0.0178(12) -0.0191(15) 0.0135(13)
C26 0.0738(17) 0.0685(17) 0.0592(15) 0.0137(13) 0.0201(13) -0.0104(13)
C5 0.0784(18) 0.0543(15) 0.0634(16) -0.0216(12) -0.0010(13) 0.0193(13)
C9 0.087(2) 0.0684(18) 0.0587(16) 0.0239(14) 0.0008(14) -0.0187(15)
C29 0.086(2) 0.0572(16) 0.094(2) -0.0140(15) -0.0065(17) -0.0269(14)

loop_
_atom_type_symbol
_atom_type_description
_atom_type_scat_dispersion_real
_atom_type_scat_dispersion_imag
_atom_type_scat_source
C C 0.0033 0.0016 'International Tables Vol C Tables 4.2.6.8 and 6.1.1.4'
H H 0.0000 0.0000 'International Tables Vol C Tables 4.2.6.8 and 6.1.1.4'
N N 0.0061 0.0033 'International Tables Vol C Tables 4.2.6.8 and 6.1.1.4'
B B 0.0013 0.0007 'International Tables Vol C Tables 4.2.6.8 and 6.1.1.4'
S S 0.1246 0.1234 'International Tables Vol C Tables 4.2.6.8 and 6.1.1.4'

loop_
_geom_angle_atom_site_label_1
_geom_angle_atom_site_label_2
_geom_angle_atom_site_label_3
_geom_angle
C7 S1 C6 97.96(11)
C17 C18 C13 120.52(17)
C17 C18 C27 118.28(17)
C13 C18 C27 121.20(17)
C18 C13 C14 117.13(17)
C18 C13 B1 120.58(16)
C14 C13 B1 121.79(16)
B1 N1 C12 119.57(15)
B1 N1 C1 126.31(16)
C12 N1 C1 114.07(15)
N1 B1 C13 123.15(16)
N1 B1 C19 119.06(17)
C13 B1 C19 117.80(16)
C15 C14 C13 120.31(17)
C15 C14 C25 116.32(17)
C13 C14 C25 123.34(18)
C16 C15 C14 122.44(18)
C23 C24 C19 120.64(19)
C23 C24 C28 117.55(19)
C19 C24 C28 121.81(18)
C20 C19 C24 116.89(17)
C20 C19 B1 121.36(17)
C24 C19 B1 121.57(16)
C15 C16 C17 117.36(18)
C15 C16 C26 121.1(2)
C17 C16 C26 121.5(2)
C2 C1 C6 117.90(19)
C2 C1 N1 123.27(18)
C6 C1 N1 118.83(19)
C18 C17 C16 122.22(18)
C7 C12 C11 118.8(2)
C7 C12 N1 121.30(18)
C11 C12 N1 119.91(18)
C10 C11 C12 120.6(2)
C22 C23 C24 122.3(2)
C12 C7 C8 119.9(2)
C12 C7 S1 119.74(17)
C8 C7 S1 120.33(19)
C21 C20 C19 120.24(19)
C21 C20 C30 116.58(19)
C19 C20 C30 123.17(18)
C1 C2 C3 120.9(2)
C5 C6 C1 120.1(2)
C5 C6 S1 118.6(2)
C1 C6 S1 121.30(17)
C23 C22 C21 117.45(19)
C23 C22 C29 120.8(2)
C21 C22 C29 121.7(2)
C22 C21 C20 122.5(2)
C4 C3 C2 120.6(3)
C9 C8 C7 120.5(3)
C9 C10 C11 120.1(2)
C5 C4 C3 119.0(2)
C4 C5 C6 121.3(3)
C8 C9 C10 120.0(2)

loop_
_geom_bond_atom_site_label_1
_geom_bond_atom_site_label_2
_geom_bond_distance
S1 C7 1.764(2)
S1 C6 1.764(3)
C18 C17 1.385(3)
C18 C13 1.415(3)
C18 C27 1.511(3)
C13 C14 1.414(3)
C13 B1 1.595(3)
N1 B1 1.430(3)
N1 C12 1.442(2)
N1 C1 1.461(2)
B1 C19 1.610(3)
C14 C15 1.388(3)
C14 C25 1.522(3)
C15 C16 1.382(3)
C24 C23 1.397(3)
C24 C19 1.417(3)
C24 C28 1.509(3)
C19 C20 1.412(3)
C16 C17 1.386(3)
C16 C26 1.509(3)
C1 C2 1.384(3)
C1 C6 1.400(3)
C12 C7 1.391(3)
C12 C11 1.393(3)
C11 C10 1.383(3)
C23 C22 1.378(3)
C7 C8 1.392(3)
C20 C21 1.401(3)
C20 C30 1.514(3)
C2 C3 1.400(3)
C6 C5 1.396(3)
C22 C21 1.380(3)
C22 C29 1.524(3)
C3 C4 1.372(4)
C8 C9 1.370(4)
C10 C9 1.377(4)
C4 C5 1.366(4)
